data_4340601
loop_
_publ_author_name
'Chalmers, Brian A.'
'Athukorala Arachchige, Kasun S.'
'Prentis, Joanna K. D.'
'Knight, Fergus R.'
'Kilian, Petr'
'Slawin, Alexandra M. Z.'
'Woollins, J. Derek'

_publ_section_title
;
 Sterically Encumbered Tin and Phosphorus peri-Substituted Acenaphthenes.
;
_journal_issue 16
_journal_name_full 'Inorganic chemistry'
_journal_page_first 8795
_journal_page_last 8808
_journal_paper_doi 10.1021/ic5014768
_journal_volume 53
_journal_year 2014
_chemical_formula_moiety 'C30 H32 P2'
_chemical_formula_sum 'C30 H32 P2'
_chemical_formula_weight 454.53
_space_group_IT_number 2
_symmetry_cell_setting triclinic
_symmetry_Int_Tables_number 2
_symmetry_space_group_name_Hall '-P 1'
_symmetry_space_group_name_H-M 'P -1'
_atom_sites_solution_hydrogens geom
_atom_sites_solution_primary direct
_atom_sites_solution_secondary difmap
_cell_angle_alpha 91.096(16)
_cell_angle_beta 107.303(17)
_cell_angle_gamma 92.747(17)
_cell_formula_units_Z 2
_cell_length_a 9.837(5)
_cell_length_b 11.404(5)
_cell_length_c 11.644(5)
_cell_measurement_reflns_used 2605
_cell_measurement_temperature 93
_cell_measurement_theta_max 27.06
_cell_measurement_theta_min 3.23
_cell_volume 1244.9(10)
_computing_cell_refinement 'CrystalClear-SM Expert 2.0 rc13'
_computing_data_collection 'CrystalClear-SM Expert 2.0 rc13 (Rigaku, 2009)'
_computing_data_reduction 'CrystalClear-SM Expert 2.0 rc13'
_computing_molecular_graphics 'CrystalStructure 4.0'
_computing_publication_material 'CrystalStructure 4.0 (Rigaku, 2010)'
_computing_structure_refinement 'SHELXL97 (Sheldrick, 2008)'
_computing_structure_solution 'SHELXS97 (Sheldrick, 2008)'
_diffrn_ambient_temperature 93
_diffrn_detector_area_resol_mean 7.353
_diffrn_measured_fraction_theta_full 0.966
_diffrn_measured_fraction_theta_max 0.966
_diffrn_measurement_device_type 'Rigaku Mercury70'
_diffrn_measurement_method \w
_diffrn_radiation_type 'Mo K\a'
_diffrn_radiation_wavelength 0.71075
_diffrn_reflns_av_R_equivalents 0.1024
_diffrn_reflns_limit_h_max 11
_diffrn_reflns_limit_h_min -9
_diffrn_reflns_limit_k_max 10
_diffrn_reflns_limit_k_min -13
_diffrn_reflns_limit_l_max 13
_diffrn_reflns_limit_l_min -10
_diffrn_reflns_number 7680
_diffrn_reflns_theta_full 25.00
_diffrn_reflns_theta_max 25.00
_diffrn_standards_number 0
_exptl_absorpt_coefficient_mu 0.190
_exptl_absorpt_correction_T_max 0.994
_exptl_absorpt_correction_T_min 0.155
_exptl_absorpt_correction_type multi-scan
_exptl_absorpt_process_details 'REQAB (Rigaku, 1998)'
_exptl_crystal_colour yellow
_exptl_crystal_density_diffrn 1.212
_exptl_crystal_density_method 'not measured'
_exptl_crystal_description chunk
_exptl_crystal_F_000 484.00
_exptl_crystal_size_max 0.120
_exptl_crystal_size_mid 0.060
_exptl_crystal_size_min 0.030
_refine_diff_density_max 0.400
_refine_diff_density_min -0.340
_refine_ls_extinction_method none
_refine_ls_goodness_of_fit_ref 0.996
_refine_ls_hydrogen_treatment constr
_refine_ls_number_parameters 289
_refine_ls_number_reflns 4245
_refine_ls_number_restraints 0
_refine_ls_R_factor_gt 0.0754
_refine_ls_shift/su_max 0.000
_refine_ls_structure_factor_coef Fsqd
_refine_ls_weighting_details 'w = 1/[\s^2^(Fo^2^)+(0.0485P)^2^+0.0000P] where P=(Fo^2^+2Fc^2^)/3'
_refine_ls_weighting_scheme calc
_refine_ls_wR_factor_ref 0.1757
_reflns_number_gt 2583
_reflns_number_total 4249
_reflns_threshold_expression F^2^>2.0\s(F^2^)
_cod_data_source_file ic5014768_si_002.cif
_cod_data_source_block 4
_cod_depositor_comments 'Adding full bibliography for 4340598--4340607.cif.'
_cod_original_cell_volume 1245.0(10)
_cod_database_code 4340601

loop_
_symmetry_equiv_pos_site_id
_symmetry_equiv_pos_as_xyz
1 +X,+Y,+Z
2 -X,-Y,-Z

loop_
_atom_site_label
_atom_site_type_symbol
_atom_site_fract_x
_atom_site_fract_y
_atom_site_fract_z
_atom_site_U_iso_or_equiv
_atom_site_adp_type
_atom_site_occupancy
_atom_site_symmetry_multiplicity
_atom_site_calc_flag
_atom_site_refinement_flags
P1 P 0.25138(12) 0.69306(10) 0.72615(9) 0.0168(4) Uani 1.0 2 d .
P2 P -0.05209(12) 0.74002(10) 0.56364(8) 0.0163(4) Uani 1.0 2 d .
C1 C 0.2231(5) 0.8196(4) 0.8167(4) 0.0174(11) Uani 1.0 2 d .
C2 C 0.3242(5) 0.8549(4) 0.9254(4) 0.0186(11) Uani 1.0 2 d .
C3 C 0.3175(5) 0.9549(4) 0.9967(4) 0.0198(11) Uani 1.0 2 d .
C4 C 0.2042(5) 1.0242(4) 0.9563(3) 0.0140(10) Uani 1.0 2 d .
C5 C 0.0968(4) 0.9917(4) 0.8487(3) 0.0130(10) Uani 1.0 2 d .
C6 C -0.0119(5) 1.0726(4) 0.8240(4) 0.0166(10) Uani 1.0 2 d .
C7 C -0.1259(5) 1.0515(4) 0.7236(4) 0.0195(11) Uani 1.0 2 d .
C8 C -0.1314(5) 0.9496(4) 0.6502(4) 0.0177(10) Uani 1.0 2 d .
C9 C -0.0269(5) 0.8681(4) 0.6709(4) 0.0150(10) Uani 1.0 2 d .
C10 C 0.0980(4) 0.8891(4) 0.7759(4) 0.0145(10) Uani 1.0 2 d .
C11 C 0.1687(5) 1.1366(4) 1.0089(4) 0.0226(11) Uani 1.0 2 d .
C12 C 0.0260(5) 1.1692(4) 0.9198(4) 0.0226(11) Uani 1.0 2 d .
C13 C 0.3617(5) 0.5969(4) 0.8402(4) 0.0217(11) Uani 1.0 2 d .
C14 C 0.4149(5) 0.4995(4) 0.7746(4) 0.0314(13) Uani 1.0 2 d .
C15 C 0.2719(5) 0.5441(4) 0.9156(4) 0.0358(13) Uani 1.0 2 d .
C16 C 0.3832(5) 0.7598(4) 0.6544(4) 0.0178(11) Uani 1.0 2 d .
C17 C 0.5291(5) 0.8001(4) 0.7386(4) 0.0287(12) Uani 1.0 2 d .
C18 C 0.3158(5) 0.8612(4) 0.5773(4) 0.0263(12) Uani 1.0 2 d .
C19 C -0.2299(5) 0.7618(4) 0.4574(4) 0.0174(10) Uani 1.0 2 d .
C20 C -0.2308(5) 0.8196(4) 0.3513(4) 0.0206(11) Uani 1.0 2 d .
C21 C -0.3586(5) 0.8381(4) 0.2639(4) 0.0267(12) Uani 1.0 2 d .
C22 C -0.4869(5) 0.7961(4) 0.2778(4) 0.0230(11) Uani 1.0 2 d .
C23 C -0.4858(5) 0.7383(4) 0.3812(4) 0.0261(12) Uani 1.0 2 d .
C24 C -0.3595(5) 0.7221(4) 0.4699(4) 0.0206(11) Uani 1.0 2 d .
C25 C -0.0991(4) 0.6202(4) 0.6513(4) 0.0160(10) Uani 1.0 2 d .
C26 C -0.1162(5) 0.5062(4) 0.6017(4) 0.0220(11) Uani 1.0 2 d .
C27 C -0.1477(5) 0.4125(4) 0.6651(4) 0.0276(12) Uani 1.0 2 d .
C28 C -0.1624(5) 0.4317(5) 0.7789(4) 0.0288(12) Uani 1.0 2 d .
C29 C -0.1449(5) 0.5432(5) 0.8299(4) 0.0279(12) Uani 1.0 2 d .
C30 C -0.1133(5) 0.6367(4) 0.7668(4) 0.0236(11) Uani 1.0 2 d .
H2 H 0.4039 0.8080 0.9537 0.0223 Uiso 1.0 2 calc R
H3 H 0.3895 0.9735 1.0706 0.0238 Uiso 1.0 2 calc R
H7 H -0.2004 1.1044 0.7032 0.0234 Uiso 1.0 2 calc R
H8 H -0.2127 0.9360 0.5817 0.0212 Uiso 1.0 2 calc R
H11A H 0.2440 1.1992 1.0152 0.0271 Uiso 1.0 2 calc R
H11B H 0.1583 1.1242 1.0898 0.0271 Uiso 1.0 2 calc R
H12A H -0.0487 1.1733 0.9607 0.0271 Uiso 1.0 2 calc R
H12B H 0.0370 1.2461 0.8846 0.0271 Uiso 1.0 2 calc R
H13 H 0.4453 0.6444 0.8940 0.0261 Uiso 1.0 2 calc R
H14A H 0.3330 0.4533 0.7212 0.0377 Uiso 1.0 2 calc R
H14B H 0.4734 0.4481 0.8337 0.0377 Uiso 1.0 2 calc R
H14C H 0.4721 0.5347 0.7269 0.0377 Uiso 1.0 2 calc R
H15A H 0.3299 0.4929 0.9752 0.0430 Uiso 1.0 2 calc R
H15B H 0.1894 0.4982 0.8628 0.0430 Uiso 1.0 2 calc R
H15C H 0.2389 0.6074 0.9569 0.0430 Uiso 1.0 2 calc R
H16 H 0.3992 0.6982 0.5982 0.0213 Uiso 1.0 2 calc R
H17A H 0.5189 0.8648 0.7914 0.0344 Uiso 1.0 2 calc R
H17B H 0.5912 0.8268 0.6911 0.0344 Uiso 1.0 2 calc R
H17C H 0.5713 0.7345 0.7874 0.0344 Uiso 1.0 2 calc R
H18A H 0.3772 0.8881 0.5294 0.0316 Uiso 1.0 2 calc R
H18B H 0.3049 0.9261 0.6297 0.0316 Uiso 1.0 2 calc R
H18C H 0.2220 0.8343 0.5234 0.0316 Uiso 1.0 2 calc R
H20 H -0.1431 0.8462 0.3393 0.0248 Uiso 1.0 2 calc R
H21 H -0.3579 0.8799 0.1943 0.0320 Uiso 1.0 2 calc R
H22 H -0.5742 0.8068 0.2172 0.0276 Uiso 1.0 2 calc R
H23 H -0.5733 0.7092 0.3915 0.0313 Uiso 1.0 2 calc R
H24 H -0.3619 0.6829 0.5406 0.0247 Uiso 1.0 2 calc R
H26 H -0.1061 0.4927 0.5239 0.0263 Uiso 1.0 2 calc R
H27 H -0.1594 0.3351 0.6308 0.0331 Uiso 1.0 2 calc R
H28 H -0.1848 0.3672 0.8218 0.0346 Uiso 1.0 2 calc R
H29 H -0.1544 0.5559 0.9079 0.0335 Uiso 1.0 2 calc R
H30 H -0.1009 0.7137 0.8023 0.0283 Uiso 1.0 2 calc R

loop_
_atom_site_aniso_label
_atom_site_aniso_U_11
_atom_site_aniso_U_22
_atom_site_aniso_U_33
_atom_site_aniso_U_12
_atom_site_aniso_U_13
_atom_site_aniso_U_23
P1 0.0172(7) 0.0145(8) 0.0184(6) 0.0015(6) 0.0046(5) -0.0009(5)
P2 0.0189(7) 0.0157(8) 0.0141(6) 0.0001(6) 0.0050(5) -0.0006(5)
C1 0.018(3) 0.019(3) 0.016(3) 0.003(3) 0.0058(19) 0.0013(19)
C2 0.019(3) 0.016(3) 0.021(3) 0.005(2) 0.006(2) 0.0014(19)
C3 0.021(3) 0.022(3) 0.014(3) -0.002(3) 0.0024(19) -0.005(2)
C4 0.018(3) 0.009(3) 0.014(2) -0.001(2) 0.0035(18) 0.0042(18)
C5 0.015(3) 0.010(3) 0.016(2) -0.003(2) 0.0088(18) 0.0002(18)
C6 0.019(3) 0.013(3) 0.018(3) -0.001(2) 0.0055(19) -0.0005(18)
C7 0.018(3) 0.021(3) 0.022(3) 0.008(3) 0.008(2) 0.003(2)
C8 0.018(3) 0.017(3) 0.017(3) -0.003(2) 0.0035(18) 0.0010(19)
C9 0.018(3) 0.014(3) 0.016(2) 0.001(2) 0.0090(18) -0.0014(18)
C10 0.017(3) 0.012(3) 0.017(3) -0.003(2) 0.0078(18) 0.0031(18)
C11 0.029(3) 0.017(3) 0.021(3) 0.001(3) 0.007(2) -0.006(2)
C12 0.026(3) 0.015(3) 0.027(3) -0.004(3) 0.010(2) -0.005(2)
C13 0.028(3) 0.017(3) 0.021(3) 0.006(3) 0.008(2) 0.0002(19)
C14 0.037(4) 0.023(4) 0.031(3) 0.011(3) 0.005(3) -0.006(3)
C15 0.044(4) 0.029(4) 0.036(3) 0.006(3) 0.012(3) 0.013(3)
C16 0.022(3) 0.014(3) 0.019(3) 0.000(2) 0.0076(19) -0.0032(19)
C17 0.023(3) 0.036(4) 0.026(3) -0.009(3) 0.008(2) -0.003(3)
C18 0.032(3) 0.023(4) 0.028(3) 0.001(3) 0.014(2) 0.001(2)
C19 0.024(3) 0.015(3) 0.015(3) 0.002(2) 0.0084(19) -0.0042(18)
C20 0.020(3) 0.019(3) 0.018(3) -0.002(3) 0.0001(19) 0.0003(19)
C21 0.032(3) 0.020(3) 0.028(3) 0.007(3) 0.008(3) 0.007(2)
C22 0.024(3) 0.021(3) 0.023(3) 0.001(3) 0.004(2) 0.000(2)
C23 0.018(3) 0.039(4) 0.022(3) 0.002(3) 0.007(2) -0.006(3)
C24 0.024(3) 0.025(3) 0.014(3) 0.002(3) 0.008(2) -0.0021(19)
C25 0.011(3) 0.023(3) 0.014(3) 0.002(2) 0.0028(18) 0.0015(19)
C26 0.022(3) 0.015(3) 0.030(3) -0.006(3) 0.010(2) -0.008(2)
C27 0.034(3) 0.010(3) 0.042(3) -0.001(3) 0.017(3) -0.004(3)
C28 0.018(3) 0.025(4) 0.042(3) -0.005(3) 0.009(3) 0.010(3)
C29 0.036(4) 0.027(4) 0.024(3) -0.002(3) 0.013(3) 0.005(3)
C30 0.028(3) 0.019(3) 0.024(3) -0.002(3) 0.008(2) -0.006(2)

loop_
_atom_type_symbol
_atom_type_description
_atom_type_scat_dispersion_real
_atom_type_scat_dispersion_imag
_atom_type_scat_source
C C 0.0033 0.0016
;
International Tables for Crystallography
(1992, Vol. C, Tables 4.2.6.8 and 6.1.1.4)
;
H H 0.0000 0.0000
;
International Tables for Crystallography
(1992, Vol. C, Table 6.1.1.4)
;
P P 0.1023 0.0942
;
International Tables for Crystallography
(1992, Vol. C, Tables 4.2.6.8 and 6.1.1.4)
;

loop_
_geom_angle_atom_site_label_1
_geom_angle_atom_site_label_2
_geom_angle_atom_site_label_3
_geom_angle
_geom_angle_publ_flag
C1 P1 C13 103.73(18) yes
C1 P1 C16 101.5(2) yes
C13 P1 C16 103.0(2) yes
C9 P2 C19 102.19(19) yes
C9 P2 C25 101.54(19) yes
C19 P2 C25 99.77(19) yes
P1 C1 C2 120.9(4) yes
P1 C1 C10 121.8(3) yes
C2 C1 C10 117.3(4) yes
C1 C2 C3 125.2(4) yes
C2 C3 C4 118.1(4) yes
C3 C4 C5 119.4(4) yes
C3 C4 C11 130.9(4) yes
C5 C4 C11 109.7(4) yes
C4 C5 C6 110.8(4) yes
C4 C5 C10 124.0(4) yes
C6 C5 C10 125.2(3) yes
C5 C6 C7 117.8(4) yes
C5 C6 C12 109.5(3) yes
C7 C6 C12 132.7(4) yes
C6 C7 C8 119.1(4) yes
C7 C8 C9 124.9(4) yes
P2 C9 C8 118.8(3) yes
P2 C9 C10 123.7(4) yes
C8 C9 C10 117.6(4) yes
C1 C10 C5 115.9(3) yes
C1 C10 C9 128.8(4) yes
C5 C10 C9 115.3(4) yes
C4 C11 C12 104.8(3) yes
C6 C12 C11 105.2(4) yes
P1 C13 C14 108.6(3) yes
P1 C13 C15 109.5(3) yes
C14 C13 C15 110.5(4) yes
P1 C16 C17 116.6(3) yes
P1 C16 C18 108.9(3) yes
C17 C16 C18 110.2(4) yes
P2 C19 C20 115.9(4) yes
P2 C19 C24 126.2(3) yes
C20 C19 C24 117.8(4) yes
C19 C20 C21 120.7(5) yes
C20 C21 C22 120.4(4) yes
C21 C22 C23 118.8(4) yes
C22 C23 C24 121.2(5) yes
C19 C24 C23 121.1(4) yes
P2 C25 C26 118.0(4) yes
P2 C25 C30 123.7(4) yes
C26 C25 C30 118.3(4) yes
C25 C26 C27 120.4(5) yes
C26 C27 C28 120.1(5) yes
C27 C28 C29 120.5(5) yes
C28 C29 C30 119.5(5) yes
C25 C30 C29 121.3(5) yes
C1 C2 H2 117.398 no
C3 C2 H2 117.403 no
C2 C3 H3 120.956 no
C4 C3 H3 120.955 no
C6 C7 H7 120.430 no
C8 C7 H7 120.441 no
C7 C8 H8 117.544 no
C9 C8 H8 117.554 no
C4 C11 H11A 110.794 no
C4 C11 H11B 110.802 no
C12 C11 H11A 110.796 no
C12 C11 H11B 110.797 no
H11A C11 H11B 108.858 no
C6 C12 H12A 110.710 no
C6 C12 H12B 110.708 no
C11 C12 H12A 110.710 no
C11 C12 H12B 110.709 no
H12A C12 H12B 108.811 no
P1 C13 H13 109.402 no
C14 C13 H13 109.407 no
C15 C13 H13 109.402 no
C13 C14 H14A 109.470 no
C13 C14 H14B 109.467 no
C13 C14 H14C 109.473 no
H14A C14 H14B 109.469 no
H14A C14 H14C 109.478 no
H14B C14 H14C 109.470 no
C13 C15 H15A 109.474 no
C13 C15 H15B 109.473 no
C13 C15 H15C 109.472 no
H15A C15 H15B 109.476 no
H15A C15 H15C 109.467 no
H15B C15 H15C 109.465 no
P1 C16 H16 106.867 no
C17 C16 H16 106.865 no
C18 C16 H16 106.871 no
C16 C17 H17A 109.474 no
C16 C17 H17B 109.469 no
C16 C17 H17C 109.473 no
H17A C17 H17B 109.471 no
H17A C17 H17C 109.471 no
H17B C17 H17C 109.469 no
C16 C18 H18A 109.467 no
C16 C18 H18B 109.470 no
C16 C18 H18C 109.471 no
H18A C18 H18B 109.474 no
H18A C18 H18C 109.472 no
H18B C18 H18C 109.473 no
C19 C20 H20 119.663 no
C21 C20 H20 119.653 no
C20 C21 H21 119.793 no
C22 C21 H21 119.789 no
C21 C22 H22 120.592 no
C23 C22 H22 120.594 no
C22 C23 H23 119.405 no
C24 C23 H23 119.409 no
C19 C24 H24 119.462 no
C23 C24 H24 119.456 no
C25 C26 H26 119.817 no
C27 C26 H26 119.820 no
C26 C27 H27 119.947 no
C28 C27 H27 119.959 no
C27 C28 H28 119.753 no
C29 C28 H28 119.767 no
C28 C29 H29 120.258 no
C30 C29 H29 120.256 no
C25 C30 H30 119.344 no
C29 C30 H30 119.356 no

loop_
_geom_bond_atom_site_label_1
_geom_bond_atom_site_label_2
_geom_bond_distance
_geom_bond_publ_flag
P1 C1 1.851(5) yes
P1 C13 1.859(4) yes
P1 C16 1.880(5) yes
P2 C9 1.862(4) yes
P2 C19 1.848(4) yes
P2 C25 1.843(5) yes
C1 C2 1.395(5) yes
C1 C10 1.459(6) yes
C2 C3 1.414(6) yes
C3 C4 1.369(6) yes
C4 C5 1.408(5) yes
C4 C11 1.510(7) yes
C5 C6 1.414(6) yes
C5 C10 1.435(6) yes
C6 C7 1.366(5) yes
C6 C12 1.504(6) yes
C7 C8 1.419(6) yes
C8 C9 1.390(6) yes
C9 C10 1.459(5) yes
C11 C12 1.543(6) yes
C13 C14 1.534(7) yes
C13 C15 1.531(7) yes
C16 C17 1.521(5) yes
C16 C18 1.531(6) yes
C19 C20 1.410(6) yes
C19 C24 1.382(7) yes
C20 C21 1.391(6) yes
C21 C22 1.384(7) yes
C22 C23 1.381(7) yes
C23 C24 1.382(6) yes
C25 C26 1.394(6) yes
C25 C30 1.403(6) yes
C26 C27 1.385(7) yes
C27 C28 1.390(7) yes
C28 C29 1.374(7) yes
C29 C30 1.381(7) yes
C2 H2 0.950 no
C3 H3 0.950 no
C7 H7 0.950 no
C8 H8 0.950 no
C11 H11A 0.990 no
C11 H11B 0.990 no
C12 H12A 0.990 no
C12 H12B 0.990 no
C13 H13 1.000 no
C14 H14A 0.980 no
C14 H14B 0.980 no
C14 H14C 0.980 no
C15 H15A 0.980 no
C15 H15B 0.980 no
C15 H15C 0.980 no
C16 H16 1.000 no
C17 H17A 0.980 no
C17 H17B 0.980 no
C17 H17C 0.980 no
C18 H18A 0.980 no
C18 H18B 0.980 no
C18 H18C 0.980 no
C20 H20 0.950 no
C21 H21 0.950 no
C22 H22 0.950 no
C23 H23 0.950 no
C24 H24 0.950 no
C26 H26 0.950 no
C27 H27 0.950 no
C28 H28 0.950 no
C29 H29 0.950 no
C30 H30 0.950 no

loop_
_geom_contact_atom_site_label_1
_geom_contact_atom_site_label_2
_geom_contact_distance
_geom_contact_publ_flag
_geom_contact_site_symmetry_2
P1 P2 3.100(2) no .
P1 C9 3.379(5) no .
P1 C25 3.354(5) no .
P2 C1 3.429(4) no .
C1 C4 2.864(6) no .
C1 C15 3.373(7) no .
C1 C17 3.409(7) no .
C1 C18 3.217(7) no .
C2 C5 2.727(6) no .
C2 C13 3.160(7) no .
C2 C15 3.552(7) no .
C2 C16 3.535(6) no .
C2 C17 3.445(7) no .
C3 C10 2.882(5) no .
C4 C7 3.588(5) no .
C5 C8 2.717(5) no .
C6 C9 2.880(6) no .
C7 C10 2.880(6) no .
C8 C19 2.981(6) no .
C8 C20 3.592(6) no .
C8 C24 3.550(6) no .
C9 C30 3.065(7) no .
C10 C25 3.585(6) no .
C10 C30 3.450(7) no .
C13 C17 3.222(7) no .
C14 C16 3.295(7) no .
C19 C22 2.811(6) no .
C19 C26 3.457(6) no .
C20 C23 2.754(7) no .
C21 C24 2.764(7) no .
C24 C25 3.087(6) no .
C24 C26 3.559(6) no .
C25 C28 2.787(7) no .
C26 C29 2.781(7) no .
C27 C30 2.759(7) no .
C8 C18 3.563(6) no 2_576
C11 C17 3.539(5) no 2_677
C14 C22 3.556(7) no 2_566
C14 C23 3.446(7) no 2_566
C17 C11 3.539(5) no 2_677
C18 C8 3.563(6) no 2_576
C22 C14 3.556(7) no 2_566
C23 C14 3.446(7) no 2_566
P1 H2 2.8818 no .
P1 H14A 2.8901 no .
P1 H14C 2.8882 no .
P1 H15B 2.9030 no .
P1 H15C 2.9111 no .
P1 H17A 3.0982 no .
P1 H17C 3.0242 no .
P1 H18B 2.9891 no .
P1 H18C 2.8343 no .
P2 H8 2.8378 no .
P2 H18C 3.0223 no .
P2 H20 2.8152 no .
P2 H24 3.0166 no .
P2 H26 2.8477 no .
P2 H30 2.9753 no .
C1 H3 3.3382 no .
C1 H13 2.9819 no .
C1 H15C 2.9289 no .
C1 H17A 3.0315 no .
C1 H18B 2.8141 no .
C1 H18C 3.4195 no .
C1 H30 3.3094 no .
C2 H13 2.7950 no .
C2 H15C 2.9664 no .
C2 H17A 2.8071 no .
C2 H17C 3.5960 no .
C2 H18B 3.5055 no .
C3 H11A 2.9320 no .
C3 H11B 2.9282 no .
C4 H2 3.2309 no .
C4 H12A 3.0920 no .
C4 H12B 3.0773 no .
C5 H3 3.2652 no .
C5 H7 3.2511 no .
C5 H11A 3.0474 no .
C5 H11B 3.0452 no .
C5 H12A 3.0548 no .
C5 H12B 3.0341 no .
C5 H30 3.5835 no .
C6 H8 3.2421 no .
C6 H11A 3.0938 no .
C6 H11B 3.0792 no .
C7 H12A 2.9390 no .
C7 H12B 2.9529 no .
C8 H30 3.2259 no .
C9 H7 3.3322 no .
C9 H18B 3.4729 no .
C9 H18C 3.4143 no .
C9 H30 2.5712 no .
C10 H2 3.2909 no .
C10 H8 3.2911 no .
C10 H18B 3.0372 no .
C10 H18C 3.5568 no .
C10 H30 2.8162 no .
C11 H3 2.8645 no .
C12 H7 2.8814 no .
C13 H2 2.6775 no .
C13 H16 3.1812 no .
C13 H17A 3.4909 no .
C13 H17C 2.7519 no .
C14 H15A 2.7064 no .
C14 H15B 2.7069 no .
C14 H15C 3.3628 no .
C14 H16 3.0666 no .
C14 H17C 3.0047 no .
C15 H2 3.1891 no .
C15 H14A 2.7076 no .
C15 H14B 2.7071 no .
C15 H14C 3.3621 no .
C16 H2 3.4626 no .
C16 H13 3.0155 no .
C16 H14C 2.8145 no .
C17 H2 3.1051 no .
C17 H13 2.8245 no .
C17 H14C 3.0441 no .
C17 H18A 2.6921 no .
C17 H18B 2.6923 no .
C17 H18C 3.3476 no .
C18 H17A 2.6899 no .
C18 H17B 2.6899 no .
C18 H17C 3.3496 no .
C19 H8 2.4044 no .
C19 H21 3.2883 no .
C19 H23 3.2575 no .
C19 H26 3.3744 no .
C20 H8 2.9239 no .
C20 H22 3.2677 no .
C20 H24 3.2536 no .
C21 H23 3.2379 no .
C22 H20 3.2608 no .
C22 H24 3.2576 no .
C23 H21 3.2395 no .
C24 H8 2.8561 no .
C24 H20 3.2506 no .
C24 H22 3.2648 no .
C25 H15B 3.5233 no .
C25 H24 2.6616 no .
C25 H27 3.2678 no .
C25 H29 3.2832 no .
C26 H15B 3.5909 no .
C26 H24 3.1474 no .
C26 H28 3.2595 no .
C26 H30 3.2590 no .
C27 H15B 3.5096 no .
C27 H29 3.2582 no .
C28 H15B 3.3495 no .
C28 H26 3.2605 no .
C28 H30 3.2350 no .
C29 H15B 3.2628 no .
C29 H27 3.2542 no .
C30 H15B 3.3395 no .
C30 H15C 3.5486 no .
C30 H24 3.0883 no .
C30 H26 3.2633 no .
C30 H28 3.2385 no .
H2 H3 2.3400 no .
H2 H13 2.0785 no .
H2 H15C 2.7479 no .
H2 H17A 2.5540 no .
H2 H17C 3.0217 no .
H3 H11A 2.9935 no .
H3 H11B 2.9731 no .
H7 H8 2.3397 no .
H7 H12A 2.9963 no .
H7 H12B 3.0170 no .
H8 H20 3.2538 no .
H8 H24 3.1366 no .
H11A H12A 2.7575 no .
H11A H12B 2.2449 no .
H11B H12A 2.2450 no .
H11B H12B 2.7678 no .
H13 H14A 2.8803 no .
H13 H14B 2.3867 no .
H13 H14C 2.3806 no .
H13 H15A 2.3834 no .
H13 H15B 2.8775 no .
H13 H15C 2.3772 no .
H13 H16 3.4102 no .
H13 H17A 2.9538 no .
H13 H17C 2.2303 no .
H14A H15A 2.9924 no .
H14A H15B 2.5291 no .
H14A H15C 3.5994 no .
H14A H16 3.2881 no .
H14B H15A 2.5279 no .
H14B H15B 2.9924 no .
H14B H15C 3.5988 no .
H14B H17C 3.4581 no .
H14C H15A 3.5975 no .
H14C H15B 3.5981 no .
H14C H16 2.4151 no .
H14C H17B 3.5515 no .
H14C H17C 2.4408 no .
H15C H30 3.5745 no .
H16 H17A 2.8468 no .
H16 H17B 2.3120 no .
H16 H17C 2.3607 no .
H16 H18A 2.3211 no .
H16 H18B 2.8542 no .
H16 H18C 2.3695 no .
H17A H18A 2.9763 no .
H17A H18B 2.5098 no .
H17A H18C 3.5818 no .
H17B H18A 2.5095 no .
H17B H18B 2.9767 no .
H17B H18C 3.5817 no .
H17C H18A 3.5852 no .
H17C H18B 3.5853 no .
H20 H21 2.3328 no .
H21 H22 2.3391 no .
H22 H23 2.3310 no .
H23 H24 2.3160 no .
H24 H26 3.4452 no .
H24 H30 3.3487 no .
H26 H27 2.3318 no .
H27 H28 2.3354 no .
H28 H29 2.3248 no .
H29 H30 2.3254 no .
P1 H26 3.4654 no 2_566
P2 H26 3.4270 no 2_566
C1 H12A 3.5094 no 2_577
C2 H3 3.3403 no 2_677
C2 H12A 3.3581 no 2_577
C2 H21 3.3971 no 2_576
C2 H22 3.3091 no 1_656
C3 H3 3.2762 no 2_677
C3 H12A 3.1324 no 2_577
C3 H17A 3.1674 no 2_677
C3 H21 3.4914 no 1_656
C3 H21 3.0443 no 2_576
C3 H22 3.0485 no 1_656
C4 H12A 2.9972 no 2_577
C4 H17A 3.5244 no 2_677
C4 H21 2.8364 no 2_576
C5 H11B 3.0561 no 2_577
C5 H12A 3.0634 no 2_577
C5 H20 3.0148 no 2_576
C5 H21 3.0703 no 2_576
C6 H11B 2.9590 no 2_577
C6 H20 2.9082 no 2_576
C7 H11B 3.0587 no 2_577
C7 H18A 3.3425 no 2_576
C7 H18C 3.0833 no 2_576
C7 H20 3.1288 no 2_576
C7 H27 3.4293 no 1_565
C8 H11B 3.2395 no 2_577
C8 H17B 3.1729 no 1_455
C8 H18A 3.3488 no 2_576
C8 H18B 3.5556 no 2_576
C8 H18C 3.2074 no 2_576
C8 H20 3.4529 no 2_576
C9 H11B 3.4034 no 2_577
C10 H11B 3.3387 no 2_577
C10 H12A 3.3294 no 2_577
C10 H20 3.3897 no 2_576
C10 H21 3.5194 no 2_576
C11 H17A 3.2576 no 2_677
C11 H17B 3.5920 no 2_677
C11 H17C 3.1980 no 2_677
C11 H21 3.4253 no 2_576
C11 H30 3.0059 no 2_577
C12 H20 3.5400 no 2_576
C12 H28 3.1364 no 1_565
C12 H30 3.3349 no 2_577
C13 H15A 3.3727 no 2_667
C14 H15A 3.2277 no 2_667
C15 H14B 3.2291 no 2_667
C15 H28 3.5543 no 2_567
C15 H29 2.8700 no 2_567
C16 H23 3.2585 no 1_655
C16 H24 3.3091 no 1_655
C16 H27 3.5114 no 2_566
C17 H3 3.2823 no 2_677
C17 H11A 3.0649 no 2_677
C17 H11B 3.1966 no 2_677
C17 H24 3.1204 no 1_655
C18 H7 3.1609 no 2_576
C18 H8 3.0129 no 2_576
C18 H23 3.2117 no 1_655
C18 H27 3.2392 no 2_566
C19 H14A 3.1130 no 2_566
C20 H14A 3.2422 no 2_566
C20 H18B 3.0436 no 2_576
C21 H3 3.2822 no 1_454
C21 H14A 3.3498 no 2_566
C21 H14B 3.4594 no 2_566
C21 H18B 2.8967 no 2_576
C22 H3 3.1733 no 1_454
C22 H7 3.3955 no 2_476
C22 H14A 3.2846 no 2_566
C22 H14B 3.0755 no 2_566
C22 H18B 3.5473 no 2_576
C22 H28 3.5155 no 2_466
C23 H7 3.5364 no 2_476
C23 H14A 3.1209 no 2_566
C23 H14B 3.2859 no 2_566
C23 H14C 3.3596 no 2_566
C23 H16 3.0930 no 1_455
C23 H17B 3.5747 no 1_455
C23 H18A 3.0341 no 1_455
C23 H27 3.5118 no 2_466
C23 H28 3.5357 no 2_466
C24 H14A 3.0413 no 2_566
C24 H16 3.1619 no 1_455
C24 H17B 2.9964 no 1_455
C24 H18A 3.5016 no 1_455
C25 H26 3.5346 no 2_566
C26 H26 2.9701 no 2_566
C27 H7 3.5827 no 1_545
C27 H12B 3.3447 no 1_545
C27 H16 3.4865 no 2_566
C27 H18C 3.4479 no 2_566
C27 H23 2.9007 no 2_466
C28 H12B 2.9833 no 1_545
C28 H15C 3.4091 no 2_567
C28 H23 3.1122 no 2_466
C29 H14C 3.5940 no 1_455
C29 H15A 3.3247 no 2_567
C29 H15C 3.3682 no 2_567
C29 H17C 3.5502 no 1_455
C30 H11B 3.2868 no 2_577
C30 H17C 3.4200 no 1_455
H2 H3 3.2106 no 2_677
H2 H11A 3.3793 no 2_677
H2 H21 3.1363 no 1_656
H2 H22 3.0113 no 1_656
H3 C2 3.3403 no 2_677
H3 C3 3.2762 no 2_677
H3 C17 3.2823 no 2_677
H3 C21 3.2822 no 1_656
H3 C22 3.1733 no 1_656
H3 H2 3.2106 no 2_677
H3 H3 3.1357 no 2_677
H3 H12A 3.5899 no 2_577
H3 H17A 2.3796 no 2_677
H3 H17B 3.5109 no 2_677
H3 H21 2.7521 no 1_656
H3 H21 3.4757 no 2_576
H3 H22 2.5466 no 1_656
H7 C18 3.1609 no 2_576
H7 C22 3.3955 no 2_476
H7 C23 3.5364 no 2_476
H7 C27 3.5827 no 1_565
H7 H11B 3.5396 no 2_577
H7 H18A 2.7541 no 2_576
H7 H18C 2.6921 no 2_576
H7 H20 3.5788 no 2_576
H7 H22 2.8643 no 2_476
H7 H23 3.1257 no 2_476
H7 H27 2.8252 no 1_565
H7 H28 3.2535 no 1_565
H8 C18 3.0129 no 2_576
H8 H17B 2.8617 no 1_455
H8 H18A 2.7352 no 2_576
H8 H18B 2.8829 no 2_576
H8 H18C 2.9070 no 2_576
H11A C17 3.0649 no 2_677
H11A H2 3.3793 no 2_677
H11A H13 3.3350 no 2_677
H11A H15A 3.4884 no 1_565
H11A H17A 2.8546 no 2_677
H11A H17B 3.3468 no 2_677
H11A H17C 2.5439 no 2_677
H11A H21 3.1080 no 2_576
H11A H29 3.1598 no 2_577
H11A H30 3.0528 no 2_577
H11B C5 3.0561 no 2_577
H11B C6 2.9590 no 2_577
H11B C7 3.0587 no 2_577
H11B C8 3.2395 no 2_577
H11B C9 3.4034 no 2_577
H11B C10 3.3387 no 2_577
H11B C17 3.1966 no 2_677
H11B C30 3.2868 no 2_577
H11B H7 3.5396 no 2_577
H11B H12A 3.4953 no 2_577
H11B H17A 3.0587 no 2_677
H11B H17B 2.9945 no 2_677
H11B H17C 2.9923 no 2_677
H11B H30 2.3980 no 2_577
H12A C1 3.5094 no 2_577
H12A C2 3.3581 no 2_577
H12A C3 3.1324 no 2_577
H12A C4 2.9972 no 2_577
H12A C5 3.0634 no 2_577
H12A C10 3.3294 no 2_577
H12A H3 3.5899 no 2_577
H12A H11B 3.4953 no 2_577
H12A H15C 3.4785 no 2_577
H12A H28 2.9032 no 1_565
H12A H30 2.9511 no 2_577
H12B C27 3.3447 no 1_565
H12B C28 2.9833 no 1_565
H12B H15B 3.2272 no 1_565
H12B H20 3.2584 no 2_576
H12B H27 3.2251 no 1_565
H12B H28 2.5645 no 1_565
H12B H29 3.1860 no 2_577
H12B H30 3.5284 no 2_577
H13 H11A 3.3350 no 2_677
H13 H14B 3.2416 no 2_667
H13 H15A 2.8428 no 2_667
H14A C19 3.1130 no 2_566
H14A C20 3.2422 no 2_566
H14A C21 3.3498 no 2_566
H14A C22 3.2846 no 2_566
H14A C23 3.1209 no 2_566
H14A C24 3.0413 no 2_566
H14A H23 3.5951 no 2_566
H14A H24 3.4887 no 2_566
H14A H26 3.1490 no 2_566
H14B C15 3.2291 no 2_667
H14B C21 3.4594 no 2_566
H14B C22 3.0755 no 2_566
H14B C23 3.2859 no 2_566
H14B H13 3.2416 no 2_667
H14B H15A 2.5306 no 2_667
H14B H15C 3.2377 no 2_667
H14B H22 3.2162 no 2_566
H14B H23 3.5475 no 2_566
H14B H28 3.5704 no 1_655
H14C C23 3.3596 no 2_566
H14C C29 3.5940 no 1_655
H14C H15A 3.4652 no 2_667
H14C H23 3.4009 no 2_566
H14C H24 3.4940 no 1_655
H15A C13 3.3727 no 2_667
H15A C14 3.2277 no 2_667
H15A C29 3.3247 no 2_567
H15A H11A 3.4884 no 1_545
H15A H13 2.8428 no 2_667
H15A H14B 2.5306 no 2_667
H15A H14C 3.4652 no 2_667
H15A H15A 3.2175 no 2_667
H15A H28 3.5002 no 2_567
H15A H29 2.5449 no 2_567
H15B H12B 3.2272 no 1_545
H15B H29 2.8658 no 2_567
H15C C28 3.4091 no 2_567
H15C C29 3.3682 no 2_567
H15C H12A 3.4785 no 2_577
H15C H14B 3.2377 no 2_667
H15C H28 2.7943 no 2_567
H15C H29 2.7162 no 2_567
H16 C23 3.0930 no 1_655
H16 C24 3.1619 no 1_655
H16 C27 3.4865 no 2_566
H16 H23 2.5046 no 1_655
H16 H24 2.6405 no 1_655
H16 H26 3.4524 no 2_566
H16 H27 2.9920 no 2_566
H17A C3 3.1674 no 2_677
H17A C4 3.5244 no 2_677
H17A C11 3.2576 no 2_677
H17A H3 2.3796 no 2_677
H17A H11A 2.8546 no 2_677
H17A H11B 3.0587 no 2_677
H17A H21 3.4044 no 2_576
H17B C8 3.1729 no 1_655
H17B C11 3.5920 no 2_677
H17B C23 3.5747 no 1_655
H17B C24 2.9964 no 1_655
H17B H3 3.5109 no 2_677
H17B H8 2.8617 no 1_655
H17B H11A 3.3468 no 2_677
H17B H11B 2.9945 no 2_677
H17B H23 3.5837 no 1_655
H17B H24 2.5341 no 1_655
H17B H30 3.2594 no 1_655
H17C C11 3.1980 no 2_677
H17C C29 3.5502 no 1_655
H17C C30 3.4200 no 1_655
H17C H11A 2.5439 no 2_677
H17C H11B 2.9923 no 2_677
H17C H24 3.1835 no 1_655
H17C H29 3.4326 no 1_655
H17C H30 3.1982 no 1_655
H18A C7 3.3425 no 2_576
H18A C8 3.3488 no 2_576
H18A C23 3.0341 no 1_655
H18A C24 3.5016 no 1_655
H18A H7 2.7541 no 2_576
H18A H8 2.7352 no 2_576
H18A H23 2.7225 no 1_655
H18A H24 3.5313 no 1_655
H18A H27 3.3868 no 2_566
H18B C8 3.5556 no 2_576
H18B C20 3.0436 no 2_576
H18B C21 2.8967 no 2_576
H18B C22 3.5473 no 2_576
H18B H8 2.8829 no 2_576
H18B H20 3.1791 no 2_576
H18B H21 2.9065 no 2_576
H18C C7 3.0833 no 2_576
H18C C8 3.2074 no 2_576
H18C C27 3.4479 no 2_566
H18C H7 2.6921 no 2_576
H18C H8 2.9070 no 2_576
H18C H23 3.2373 no 1_655
H18C H27 2.5356 no 2_566
H20 C5 3.0148 no 2_576
H20 C6 2.9082 no 2_576
H20 C7 3.1288 no 2_576
H20 C8 3.4529 no 2_576
H20 C10 3.3897 no 2_576
H20 C12 3.5400 no 2_576
H20 H7 3.5788 no 2_576
H20 H12B 3.2584 no 2_576
H20 H18B 3.1791 no 2_576
H21 C2 3.3971 no 2_576
H21 C3 3.4914 no 1_454
H21 C3 3.0443 no 2_576
H21 C4 2.8364 no 2_576
H21 C5 3.0703 no 2_576
H21 C10 3.5194 no 2_576
H21 C11 3.4253 no 2_576
H21 H2 3.1363 no 1_454
H21 H3 2.7521 no 1_454
H21 H3 3.4757 no 2_576
H21 H11A 3.1080 no 2_576
H21 H17A 3.4044 no 2_576
H21 H18B 2.9065 no 2_576
H22 C2 3.3091 no 1_454
H22 C3 3.0485 no 1_454
H22 H2 3.0113 no 1_454
H22 H3 2.5466 no 1_454
H22 H7 2.8643 no 2_476
H22 H14B 3.2162 no 2_566
H22 H28 2.9392 no 2_466
H23 C16 3.2585 no 1_455
H23 C18 3.2117 no 1_455
H23 C27 2.9007 no 2_466
H23 C28 3.1122 no 2_466
H23 H7 3.1257 no 2_476
H23 H14A 3.5951 no 2_566
H23 H14B 3.5475 no 2_566
H23 H14C 3.4009 no 2_566
H23 H16 2.5046 no 1_455
H23 H17B 3.5837 no 1_455
H23 H18A 2.7225 no 1_455
H23 H18C 3.2373 no 1_455
H23 H27 2.5880 no 2_466
H23 H28 2.9657 no 2_466
H24 C16 3.3091 no 1_455
H24 C17 3.1204 no 1_455
H24 H14A 3.4887 no 2_566
H24 H14C 3.4940 no 1_455
H24 H16 2.6405 no 1_455
H24 H17B 2.5341 no 1_455
H24 H17C 3.1835 no 1_455
H24 H18A 3.5313 no 1_455
H26 P1 3.4654 no 2_566
H26 P2 3.4270 no 2_566
H26 C25 3.5346 no 2_566
H26 C26 2.9701 no 2_566
H26 H14A 3.1490 no 2_566
H26 H16 3.4524 no 2_566
H26 H26 2.3151 no 2_566
H27 C7 3.4293 no 1_545
H27 C16 3.5114 no 2_566
H27 C18 3.2392 no 2_566
H27 C23 3.5118 no 2_466
H27 H7 2.8252 no 1_545
H27 H12B 3.2251 no 1_545
H27 H16 2.9920 no 2_566
H27 H18A 3.3868 no 2_566
H27 H18C 2.5356 no 2_566
H27 H23 2.5880 no 2_466
H28 C12 3.1364 no 1_545
H28 C15 3.5543 no 2_567
H28 C22 3.5155 no 2_466
H28 C23 3.5357 no 2_466
H28 H7 3.2535 no 1_545
H28 H12A 2.9032 no 1_545
H28 H12B 2.5645 no 1_545
H28 H14B 3.5704 no 1_455
H28 H15A 3.5002 no 2_567
H28 H15C 2.7943 no 2_567
H28 H22 2.9392 no 2_466
H28 H23 2.9657 no 2_466
H29 C15 2.8700 no 2_567
H29 H11A 3.1598 no 2_577
H29 H12B 3.1860 no 2_577
H29 H15A 2.5449 no 2_567
H29 H15B 2.8658 no 2_567
H29 H15C 2.7162 no 2_567
H29 H17C 3.4326 no 1_455
H29 H29 3.4717 no 2_567
H30 C11 3.0059 no 2_577
H30 C12 3.3349 no 2_577
H30 H11A 3.0528 no 2_577
H30 H11B 2.3980 no 2_577
H30 H12A 2.9511 no 2_577
H30 H12B 3.5284 no 2_577
H30 H17B 3.2594 no 1_455
H30 H17C 3.1982 no 1_455

loop_
_geom_torsion_atom_site_label_1
_geom_torsion_atom_site_label_2
_geom_torsion_atom_site_label_3
_geom_torsion_atom_site_label_4
_geom_torsion
_geom_torsion_publ_flag
C1 P1 C13 C14 -170.0(3) no
C1 P1 C13 C15 69.3(3) no
C13 P1 C1 C2 29.5(4) no
C13 P1 C1 C10 -152.9(3) no
C1 P1 C16 C17 64.8(3) no
C1 P1 C16 C18 -60.7(3) no
C16 P1 C1 C2 -77.1(4) no
C16 P1 C1 C10 100.5(3) no
C13 P1 C16 C17 -42.4(3) no
C13 P1 C16 C18 -167.9(2) no
C16 P1 C13 C14 -64.5(3) no
C16 P1 C13 C15 174.8(3) no
C9 P2 C19 C20 95.9(3) no
C9 P2 C19 C24 -87.5(4) no
C19 P2 C9 C8 -2.7(4) no
C19 P2 C9 C10 178.1(3) no
C9 P2 C25 C26 -175.4(3) no
C9 P2 C25 C30 2.1(4) no
C25 P2 C9 C8 -105.5(3) no
C25 P2 C9 C10 75.3(4) no
C19 P2 C25 C26 79.9(3) no
C19 P2 C25 C30 -102.6(3) no
C25 P2 C19 C20 -160.0(3) no
C25 P2 C19 C24 16.7(4) no
P1 C1 C2 C3 175.3(3) no
P1 C1 C10 C5 -173.8(3) no
P1 C1 C10 C9 6.6(6) no
C2 C1 C10 C5 3.9(6) no
C2 C1 C10 C9 -175.8(4) no
C10 C1 C2 C3 -2.4(7) no
C1 C2 C3 C4 -0.8(7) no
C2 C3 C4 C5 2.4(7) no
C2 C3 C4 C11 -178.3(4) no
C3 C4 C5 C6 178.6(4) no
C3 C4 C5 C10 -0.7(7) no
C3 C4 C11 C12 -179.6(5) no
C5 C4 C11 C12 -0.2(5) no
C11 C4 C5 C6 -0.9(5) no
C11 C4 C5 C10 179.8(4) no
C4 C5 C6 C7 -178.6(4) no
C4 C5 C6 C12 1.6(5) no
C4 C5 C10 C1 -2.5(6) no
C4 C5 C10 C9 177.2(4) no
C6 C5 C10 C1 178.3(4) no
C6 C5 C10 C9 -2.0(6) no
C10 C5 C6 C7 0.7(7) no
C10 C5 C6 C12 -179.1(4) no
C5 C6 C7 C8 0.9(6) no
C5 C6 C12 C11 -1.7(5) no
C7 C6 C12 C11 178.5(5) no
C12 C6 C7 C8 -179.3(4) no
C6 C7 C8 C9 -1.2(7) no
C7 C8 C9 P2 -179.5(4) no
C7 C8 C9 C10 -0.2(7) no
P2 C9 C10 C1 0.5(7) no
P2 C9 C10 C5 -179.1(3) no
C8 C9 C10 C1 -178.7(4) no
C8 C9 C10 C5 1.6(6) no
C4 C11 C12 C6 1.1(5) no
P2 C19 C20 C21 178.5(3) no
P2 C19 C24 C23 -176.5(3) no
C20 C19 C24 C23 0.1(6) no
C24 C19 C20 C21 1.5(6) no
C19 C20 C21 C22 -2.5(7) no
C20 C21 C22 C23 1.7(7) no
C21 C22 C23 C24 -0.1(7) no
C22 C23 C24 C19 -0.8(7) no
P2 C25 C26 C27 178.3(3) no
P2 C25 C30 C29 -178.2(3) no
C26 C25 C30 C29 -0.7(6) no
C30 C25 C26 C27 0.6(6) no
C25 C26 C27 C28 -0.1(6) no
C26 C27 C28 C29 -0.5(6) no
C27 C28 C29 C30 0.4(6) no
C28 C29 C30 C25 0.2(6) no
